data_8100103
loop_
_publ_author_name
'Ramazani, Ali'
'Souldozi, Ali'
'Morsali, Ali'
'Jalilian, Amir Reza'

_publ_section_title
;
Crystal structure of 4-methyl-2-phenyl-5-[4-phenyl-5-(propylsulfanyl)-
4H-1,2,4-triazol-3-yl]-1,3-thiazole, C~21~H~20~N4S~2~
;
_journal_issue 3
_journal_name_full 'Zeitschrift f\"ur Kristallographie - New Crystal Structures'
_journal_page_first 247
_journal_page_last 248
_journal_volume 219
_journal_year 2004
_chemical_formula_moiety 'C21 H20 N4 S2'
_chemical_formula_sum 'C21 H20 N4 S2'
_chemical_formula_weight 392.53
_chemical_melting_point 447
_space_group_IT_number 2
_symmetry_cell_setting triclinic
_symmetry_space_group_name_Hall '-P 1'
_symmetry_space_group_name_H-M 'P -1'
_cell_angle_alpha 114.766(3)
_cell_angle_beta 97.987(3)
_cell_angle_gamma 98.308(3)
_cell_formula_units_Z 2
_cell_length_a 8.6099(14)
_cell_length_b 10.5465(16)
_cell_length_c 12.3721(19)
_cell_measurement_temperature 110(2)
_cell_volume 984.2(3)
_diffrn_ambient_temperature 110(2)
_exptl_crystal_density_diffrn 1.325
_cod_depositor_comments
;
The following automatic conversions were performed:
'_symmetry_cell_setting' value 'Triclinic' changed to 'triclinic'
according to '/home/saulius/struct/CIF-dictionaries/cif_core.dic'
dictionary named 'cif_core.dic' version 2.4.1 from 2010-06-29.

Automatic conversion script
Id: cif_fix_enum 1527 2010-12-29 10:47:43Z saulius 

The following automatic conversions were performed:

'_chemical_melting_point' value '447 K' was changed to '447' - the
value should be numeric and without a unit designator.

Automatic conversion script
Id: cif_fix_values 1646 2011-03-28 12:23:43Z adriana 
;
_cod_database_code 8100103

loop_
_symmetry_equiv_pos_as_xyz
'x, y, z'
'-x, -y, -z'

loop_
_atom_site_label
_atom_site_type_symbol
_atom_site_fract_x
_atom_site_fract_y
_atom_site_fract_z
_atom_site_U_iso_or_equiv
_atom_site_adp_type
_atom_site_occupancy
_atom_site_symmetry_multiplicity
_atom_site_Wyckoff_symbol
_atom_site_calc_flag
_atom_site_refinement_flags
_atom_site_disorder_assembly
_atom_site_disorder_group
S1 S 0.60693(8) 0.86118(7) 0.17717(5) 0.0328(2) Uani 1 2 a d . . .
S2 S 0.78966(9) 1.22058(7) 0.71845(6) 0.0392(2) Uani 1 2 a d . . .
N3 N 0.7362(2) 1.0230(2) 0.47919(18) 0.0260(5) Uani 1 2 a d . . .
N4 N 0.7033(3) 0.6255(2) 0.10175(19) 0.0334(5) Uani 1 2 a d . . .
N1 N 0.6114(3) 0.8256(2) 0.47929(18) 0.0313(5) Uani 1 2 a d . . .
C12 C 0.8158(3) 1.1228(3) 0.4421(2) 0.0265(5) Uani 1 2 a d . . .
N2 N 0.6397(3) 0.9367(2) 0.59688(19) 0.0310(5) Uani 1 2 a d . . .
C1 C 0.7138(3) 1.0514(3) 0.5941(2) 0.0291(5) Uani 1 2 a d . . .
C2 C 0.6698(3) 0.8801(3) 0.4113(2) 0.0281(5) Uani 1 2 a d . . .
C5 C 0.6478(3) 0.7124(3) 0.0632(2) 0.0312(6) Uani 1 2 a d . . .
C3 C 0.6691(3) 0.8002(3) 0.2823(2) 0.0291(5) Uani 1 2 a d . . .
C13 C 0.7534(3) 1.2392(2) 0.4513(2) 0.0297(6) Uani 1 2 a d . . .
H10A H 0.6600 1.2527 0.4803 0.036 Uiso 1 2 a calc R . .
C17 C 0.9530(3) 1.0981(3) 0.3971(2) 0.0320(6) Uani 1 2 a d . . .
H11A H 0.9930 1.0187 0.3913 0.038 Uiso 1 2 a calc R . .
C6 C 0.6263(3) 0.6913(3) -0.0634(2) 0.0316(6) Uani 1 2 a d . . .
C4 C 0.7151(3) 0.6739(3) 0.2253(2) 0.0321(6) Uani 1 2 a d . . .
C18 C 0.8327(4) 1.1645(3) 0.8381(3) 0.0436(7) Uani 1 2 a d . . .
H14A H 0.7364 1.1044 0.8384 0.052 Uiso 1 2 a calc R . .
H14B H 0.9150 1.1092 0.8229 0.052 Uiso 1 2 a calc R . .
C15 C 0.9692(3) 1.3139(3) 0.3720(2) 0.0358(6) Uani 1 2 a d . . .
H15A H 1.0216 1.3791 0.3492 0.043 Uiso 1 2 a calc R . .
C14 C 0.8319(3) 1.3360(3) 0.4168(2) 0.0366(6) Uani 1 2 a d . . .
H16A H 0.7921 1.4158 0.4237 0.044 Uiso 1 2 a calc R . .
C7 C 0.5926(4) 0.7987(3) -0.0951(2) 0.0416(7) Uani 1 2 a d . . .
H17A H 0.5806 0.8847 -0.0355 0.050 Uiso 1 2 a calc R . .
C16 C 1.0296(3) 1.1940(3) 0.3609(2) 0.0349(6) Uani 1 2 a d . . .
H18A H 1.1209 1.1785 0.3294 0.042 Uiso 1 2 a calc R . .
C8 C 0.5770(4) 0.7776(3) -0.2148(2) 0.0394(7) Uani 1 2 a d . . .
H19A H 0.5551 0.8498 -0.2350 0.047 Uiso 1 2 a calc R . .
C11 C 0.6422(4) 0.5647(3) -0.1536(2) 0.0395(7) Uani 1 2 a d . . .
H20A H 0.6641 0.4919 -0.1342 0.047 Uiso 1 2 a calc R . .
C10 C 0.6260(4) 0.5446(3) -0.2734(2) 0.0423(7) Uani 1 2 a d . . .
H21A H 0.6371 0.4586 -0.3336 0.051 Uiso 1 2 a calc R . .
C9 C 0.5936(4) 0.6513(3) -0.3034(3) 0.0404(7) Uani 1 2 a d . . .
H22A H 0.5830 0.6376 -0.3836 0.049 Uiso 1 2 a calc R . .
C21 C 0.7806(4) 0.5896(3) 0.2846(2) 0.0378(6) Uani 1 2 a d . . .
H23A H 0.7822 0.6356 0.3702 0.057 Uiso 1 2 a calc R . .
H23B H 0.8881 0.5844 0.2736 0.057 Uiso 1 2 a calc R . .
H23C H 0.7138 0.4946 0.2481 0.057 Uiso 1 2 a calc R . .
C19 C 0.8899(5) 1.2951(4) 0.9595(3) 0.0559(9) Uani 1 2 a d . . .
H24A H 0.8088 1.3517 0.9730 0.067 Uiso 1 2 a calc R . .
H24B H 0.9877 1.3536 0.9595 0.067 Uiso 1 2 a calc R . .
C20 C 0.9224(6) 1.2513(5) 1.0626(3) 0.0781(12) Uani 1 2 a d . . .
H30A H 0.9581 1.3356 1.1395 0.117 Uiso 1 2 a calc R . .
H30B H 1.0043 1.1969 1.0499 0.117 Uiso 1 2 a calc R . .
H30C H 0.8254 1.1939 1.0628 0.117 Uiso 1 2 a calc R . .

loop_
_atom_site_aniso_label
_atom_site_aniso_U_11
_atom_site_aniso_U_22
_atom_site_aniso_U_33
_atom_site_aniso_U_23
_atom_site_aniso_U_13
_atom_site_aniso_U_12
S1 0.0490(4) 0.0298(4) 0.0232(3) 0.0131(3) 0.0101(3) 0.0135(3)
S2 0.0564(5) 0.0335(4) 0.0232(4) 0.0101(3) 0.0095(3) 0.0041(3)
N3 0.0330(11) 0.0261(10) 0.0217(10) 0.0115(8) 0.0092(8) 0.0098(8)
N4 0.0496(14) 0.0258(11) 0.0264(11) 0.0117(9) 0.0121(10) 0.0097(10)
N1 0.0382(12) 0.0326(11) 0.0246(11) 0.0150(9) 0.0080(9) 0.0043(9)
C12 0.0301(12) 0.0280(12) 0.0197(11) 0.0109(9) 0.0043(9) 0.0018(10)
N2 0.0366(12) 0.0332(11) 0.0265(11) 0.0157(9) 0.0100(9) 0.0072(9)
C1 0.0349(13) 0.0321(13) 0.0216(12) 0.0118(10) 0.0080(10) 0.0103(10)
C2 0.0307(13) 0.0302(13) 0.0255(12) 0.0139(10) 0.0070(10) 0.0079(10)
C5 0.0445(15) 0.0237(12) 0.0265(13) 0.0117(10) 0.0103(11) 0.0072(11)
C3 0.0381(14) 0.0275(12) 0.0226(12) 0.0132(10) 0.0067(10) 0.0044(10)
C13 0.0338(13) 0.0264(12) 0.0258(12) 0.0089(10) 0.0073(10) 0.0058(10)
C17 0.0364(14) 0.0346(13) 0.0295(13) 0.0173(11) 0.0093(11) 0.0101(11)
C6 0.0419(15) 0.0275(12) 0.0247(12) 0.0114(10) 0.0088(11) 0.0055(11)
C4 0.0426(15) 0.0278(12) 0.0286(13) 0.0154(11) 0.0079(11) 0.0067(11)
C18 0.0498(17) 0.0522(17) 0.0319(15) 0.0221(13) 0.0079(13) 0.0112(14)
C15 0.0412(15) 0.0365(14) 0.0284(13) 0.0175(11) 0.0056(11) -0.0025(11)
C14 0.0455(16) 0.0272(13) 0.0359(15) 0.0150(11) 0.0061(12) 0.0046(11)
C7 0.066(2) 0.0320(14) 0.0271(13) 0.0130(11) 0.0116(13) 0.0106(13)
C16 0.0366(14) 0.0426(15) 0.0312(14) 0.0217(12) 0.0114(11) 0.0062(12)
C8 0.0545(17) 0.0363(14) 0.0318(14) 0.0213(12) 0.0079(13) 0.0058(13)
C11 0.0559(17) 0.0321(14) 0.0285(13) 0.0121(11) 0.0092(12) 0.0093(12)
C10 0.0590(19) 0.0364(14) 0.0256(13) 0.0083(11) 0.0126(13) 0.0085(13)
C9 0.0487(16) 0.0423(15) 0.0272(13) 0.0154(12) 0.0094(12) 0.0005(13)
C21 0.0563(18) 0.0304(13) 0.0318(14) 0.0172(11) 0.0112(12) 0.0128(12)
C19 0.065(2) 0.064(2) 0.0294(15) 0.0115(15) 0.0064(14) 0.0197(18)
C20 0.086(3) 0.104(3) 0.0370(19) 0.028(2) 0.0028(18) 0.021(2)

loop_
_geom_bond_atom_site_label_1
_geom_bond_atom_site_label_2
_geom_bond_distance
_geom_bond_site_symmetry_2
_geom_bond_publ_flag
S1 C3 1.732(2) . ?
S1 C5 1.737(3) . ?
S2 C1 1.749(3) . ?
S2 C18 1.823(3) . ?
N3 C2 1.365(3) . ?
N3 C1 1.373(3) . ?
N3 C12 1.439(3) . ?
N4 C5 1.313(3) . ?
N4 C4 1.377(3) . ?
N1 C2 1.315(3) . ?
N1 N2 1.393(3) . ?
C12 C13 1.378(3) . ?
C12 C17 1.387(4) . ?
N2 C1 1.300(3) . ?
C2 C3 1.458(3) . ?
C5 C6 1.467(3) . ?
C3 C4 1.367(4) . ?
C13 C14 1.389(4) . ?
C17 C16 1.388(4) . ?
C6 C11 1.377(4) . ?
C6 C7 1.398(4) . ?
C4 C21 1.492(3) . ?
C18 C19 1.504(4) . ?
C15 C14 1.382(4) . ?
C15 C16 1.397(4) . ?
C7 C8 1.387(4) . ?
C8 C9 1.368(4) . ?
C11 C10 1.390(4) . ?
C10 C9 1.377(4) . ?
C19 C20 1.533(5) . ?

loop_
_cod_related_entry_id
_cod_related_entry_database
_cod_related_entry_code
1 ChemSpider 21122513
